data_7132236
loop_
_publ_author_name
'Afandiyeva, Medina'
'Wu, Xijue'
'Brennessel, William W.'
'Kadam, Abhishek A.'
'Kennedy, C. Rose'

_publ_section_title
;
 Secondary-Sphere Preorganization Enables Nickel-Catalyzed Nitrile
 Hydroboration
;
_journal_name_full 'Chemical Communications'
_journal_paper_doi 10.1039/D3CC04229D
_journal_year 2023
_chemical_formula_moiety 'C36 H44 F K N4 Ni O7, C2 D3 N'
_chemical_formula_sum 'C38 H44 D3 F K N5 Ni O7'
_chemical_formula_weight 805.63
_space_group_crystal_system monoclinic
_space_group_IT_number 14
_space_group_name_Hall '-P 2yn'
_space_group_name_H-M_alt 'P 1 21/n 1'
_atom_sites_solution_hydrogens geom
_atom_sites_solution_primary dual
_atom_sites_solution_secondary difmap
_audit_creation_date 2023-03-31
_audit_creation_method
;
Olex2 1.5
(compiled 2023.03.06 svn.rbb2c1857 for OlexSys, GUI svn.r6748)
;
_audit_update_record
;
2023-06-01 deposited with the CCDC.	2023-10-20 downloaded from the CCDC.
;
_cell_angle_alpha 90
_cell_angle_beta 98.8823(9)
_cell_angle_gamma 90
_cell_formula_units_Z 4
_cell_length_a 11.20850(11)
_cell_length_b 30.7037(3)
_cell_length_c 11.62735(12)
_cell_measurement_reflns_used 30803
_cell_measurement_temperature 100.00(10)
_cell_measurement_theta_max 79.2650
_cell_measurement_theta_min 4.0990
_cell_volume 3953.48(7)
_computing_cell_refinement 'CrysAlisPro 1.171.42.85a (Rigaku OD, 2023)'
_computing_data_collection 'CrysAlisPro 1.171.42.85a (Rigaku OD, 2023)'
_computing_data_reduction 'CrysAlisPro 1.171.42.85a (Rigaku OD, 2023)'
_computing_molecular_graphics 'Olex2 1.5 (Dolomanov et al., 2009)'
_computing_publication_material 'Olex2 1.5 (Dolomanov et al., 2009)'
_computing_structure_refinement 'SHELXL 2019/2 (Sheldrick, 2015b)'
_computing_structure_solution 'SHELXT 2018/2 (Sheldrick, 2015a)'
_diffrn_ambient_environment N~2~
_diffrn_ambient_temperature 100.00(10)
_diffrn_detector 'Hybrid Pixel Array Detector'
_diffrn_detector_area_resol_mean 10.0000
_diffrn_detector_type HyPix
_diffrn_measured_fraction_theta_full 0.999
_diffrn_measured_fraction_theta_max 0.984
_diffrn_measurement_details
;
List of Runs (angles in degrees, time in seconds):

  # Type    Start    End  Width  t~exp~   \w     \q     \k     \f   Frames
#--------------------------------------------------------------------------
  1  \w   -119.00 -32.00   0.50    1.89    --  -47.16 -56.00 151.00  174
  2  \w    -62.00  25.00   0.50    1.89    --  -47.16  56.00 -66.00  174
  3  \w    -24.00  62.00   0.50    1.89    --   47.16 -56.00 151.00  172
  4  \w     33.00 120.00   0.50    1.89    --   47.16  56.00 -66.00  174
  5  \w    -14.00  28.00   0.50    1.89    --  -47.16  19.00  90.00   84
  6  \w    -86.00 -13.00   0.50    1.89    --  -47.16 125.00  60.00  146
  7  \w     25.00 120.00   0.50    1.89    --   47.16  77.00  90.00  190
  8  \w     25.00 120.00   0.50    1.89    --   47.16  77.00-150.00  190
  9  \w     25.00 120.00   0.50    1.89    --   47.16  77.00   0.00  190
 10  \w     32.00 120.00   0.50    1.89    --   47.16  57.00-180.00  176
 11  \w     34.00  93.00   0.50    1.89    --   47.16-125.00   0.00  118
 12  \w     25.00 120.00   0.50    1.89    --   47.16  77.00  30.00  190
 13  \w     25.00 120.00   0.50    1.89    --   47.16  77.00 -60.00  190
 14  \w    -63.00 -19.00   0.50    7.58    --  -91.75  56.00 -66.00   88
 15  \w   -163.00 -77.00   0.50    7.58    --  -91.75 -56.00 151.00  172
 16  \w    -47.00 -20.00   0.50    7.58    --  -91.75  45.00 150.00   54
 17  \w    -47.00 -20.00   0.50    7.58    --  -91.75  45.00 120.00   54
 18  \w    -47.00 -20.00   0.50    7.58    --  -91.75  45.00  90.00   54
 19  \w   -163.00-138.00   0.50    7.58    --  -91.75 -69.00-150.78   50
 20  \w     99.00 178.00   0.50    7.58    --  113.25  56.00 -66.00  158
 21  \w     42.00 106.00   0.50    7.58    --  113.25 -94.00 -90.00  128
 22  \w     42.00  76.00   0.50    7.58    --  113.25 -61.00 150.00   68
 23  \w     97.00 178.00   0.50    7.58    --  113.25  61.00   0.00  162
 24  \w     42.00  76.00   0.50    7.58    --  113.25 -61.00-180.00   68
 25  \w     95.00 178.00   0.50    7.58    --  113.25 125.00-180.00  166
 26  \w    100.00 178.00   0.50    7.58    --  113.25  15.00  60.00  156
 27  \w     42.00 106.00   0.50    7.58    --  113.25 -94.00 -30.00  128
 28  \w     42.00  76.00   0.50    7.58    --  113.25 -61.00 120.00   68
 29  \w     42.00  76.00   0.50    7.58    --  113.25 -61.00  60.00   68
 30  \w     42.00  76.00   0.50    7.58    --  113.25 -61.00 -60.00   68
 31  \w     42.00  76.00   0.50    7.58    --  113.25 -61.00-120.00   68
 32  \w    100.00 178.00   0.50    7.58    --  113.25  15.00-150.00  156
 33  \w     42.00  76.00   0.50    7.58    --  113.25 -61.00   0.00   68
 34  \w     44.00 111.00   0.50    7.58    --  113.25-125.00   0.00  134
 35  \w    101.00 178.00   0.50    7.58    --  113.25  45.00 -30.00  154
 36  \w     42.00  76.00   0.50    7.58    --  113.25 -61.00-150.00   68
 37  \w     42.00  76.00   0.50    7.58    --  113.25 -61.00 -90.00   68
 38  \w     42.00  76.00   0.50    7.58    --  113.25 -61.00  90.00   68
 39  \w     43.00 107.00   0.50    7.58    --  113.25-104.00-121.39  128
 40  \w     42.00  76.00   0.50    7.58    --  113.25 -61.00  30.00   68
 41  \w     42.00  76.00   0.50    7.58    --  113.25 -61.00 -30.00   68
 42  \w    101.00 178.00   0.50    7.58    --  113.25  30.00 120.00  154
 43  \w    100.00 178.00   0.50    7.58    --  113.25  15.00 -90.00  156
;
_diffrn_measurement_device 'four-circle diffractometer'
_diffrn_measurement_device_type 'XtaLAB Synergy, Dualflex, HyPix'
_diffrn_measurement_method '\w scans'
_diffrn_orient_matrix_type 'CrysAlisPro convention (1999,Acta A55,543-557)'
_diffrn_orient_matrix_UB_11 -0.0520032000
_diffrn_orient_matrix_UB_12 0.0250091000
_diffrn_orient_matrix_UB_13 0.0959077000
_diffrn_orient_matrix_UB_21 0.1225594000
_diffrn_orient_matrix_UB_22 0.0228148000
_diffrn_orient_matrix_UB_23 0.0357512000
_diffrn_orient_matrix_UB_31 -0.0402749000
_diffrn_orient_matrix_UB_32 0.0370354000
_diffrn_orient_matrix_UB_33 -0.0866893000
_diffrn_radiation_monochromator mirror
_diffrn_radiation_probe x-ray
_diffrn_radiation_type 'Cu K\a'
_diffrn_radiation_wavelength 1.54184
_diffrn_reflns_av_R_equivalents 0.0457
_diffrn_reflns_av_unetI/netI 0.0274
_diffrn_reflns_Laue_measured_fraction_full 0.999
_diffrn_reflns_Laue_measured_fraction_max 0.984
_diffrn_reflns_limit_h_max 14
_diffrn_reflns_limit_h_min -14
_diffrn_reflns_limit_k_max 38
_diffrn_reflns_limit_k_min -33
_diffrn_reflns_limit_l_max 13
_diffrn_reflns_limit_l_min -14
_diffrn_reflns_number 62996
_diffrn_reflns_point_group_measured_fraction_full 0.999
_diffrn_reflns_point_group_measured_fraction_max 0.984
_diffrn_reflns_theta_full 74.504
_diffrn_reflns_theta_max 80.220
_diffrn_reflns_theta_min 4.109
_diffrn_source 'micro-focus sealed X-ray tube'
_diffrn_source_type 'PhotonJet (Cu) X-ray Source'
_exptl_absorpt_coefficient_mu 2.135
_exptl_absorpt_correction_T_max 1.00000
_exptl_absorpt_correction_T_min 0.65431
_exptl_absorpt_correction_type multi-scan
_exptl_absorpt_process_details
;
CrysAlisPro 1.171.42.85a (Rigaku Oxford Diffraction, 2023)
Empirical absorption correction using spherical harmonics,
implemented in SCALE3 ABSPACK scaling algorithm.
;
_exptl_crystal_colour orange
_exptl_crystal_colour_primary orange
_exptl_crystal_density_diffrn 1.354
_exptl_crystal_description needle
_exptl_crystal_F_000 1688
_exptl_crystal_size_max 0.267
_exptl_crystal_size_mid 0.031
_exptl_crystal_size_min 0.026
_refine_diff_density_max 0.334
_refine_diff_density_min -0.651
_refine_diff_density_rms 0.052
_refine_ls_extinction_method none
_refine_ls_goodness_of_fit_ref 1.071
_refine_ls_hydrogen_treatment constr
_refine_ls_matrix_type full
_refine_ls_number_parameters 482
_refine_ls_number_reflns 8506
_refine_ls_number_restraints 0
_refine_ls_restrained_S_all 1.071
_refine_ls_R_factor_all 0.0442
_refine_ls_R_factor_gt 0.0365
_refine_ls_shift/su_max 0.001
_refine_ls_shift/su_mean 0.000
_refine_ls_structure_factor_coef Fsqd
_refine_ls_weighting_details 'w=1/[\s^2^(Fo^2^)+(0.0460P)^2^+1.9199P] where P=(Fo^2^+2Fc^2^)/3'
_refine_ls_weighting_scheme calc
_refine_ls_wR_factor_gt 0.0946
_refine_ls_wR_factor_ref 0.0985
_reflns_Friedel_coverage 0.000
_reflns_number_gt 7281
_reflns_number_total 8506
_reflns_threshold_expression 'I > 2\s(I)'
_cod_data_source_file d3cc04229d2.cif
_cod_data_source_block kenma09
_cod_database_code 7132236
_shelx_shelxl_version_number 2019/2
_shelx_space_group_comment
;
The symmetry employed for this shelxl refinement is uniquely defined
by the following loop, which should always be used as a source of
symmetry information in preference to the above space-group names.
They are only intended as comments.
;
_shelx_estimated_absorpt_t_max 0.947
_shelx_estimated_absorpt_t_min 0.600
_olex2_refinement_description
;
1. Fixed Uiso
 At 1.2 times of:
  All C(H) groups, All C(H,H) groups
 At 1.5 times of:
  All C(H,H,H) groups
2.a Secondary CH2 refined with riding coordinates:
 C25(H25A,H25B), C26(H26A,H26B), C27(H27A,H27B), C28(H28A,H28B), C29(H29A,
 H29B), C30(H30A,H30B), C31(H31A,H31B), C32(H32A,H32B), C33(H33A,H33B),
 C34(H34A,H34B), C35(H35A,H35B), C36(H36A,H36B)
2.b Aromatic/amide H refined with riding coordinates:
 C2(H2), C3(H3), C6(H6), C8(H8), C14(H14), C15(H15), C16(H16), C20(H20),
 C21(H21), C23(H23), C24(H24)
2.c Idealised Me refined as rotating group:
 C10(H10A,H10B,H10C), C11(H11A,H11B,H11C), C12(H12A,H12B,H12C), C38(D38A,D38B,
 D38C)
;
_olex2_submission_original_sample_id kenma09
_olex2_submission_special_instructions 'No special instructions were received'
_oxdiff_exptl_absorpt_empirical_details
;
Empirical correction (ABSPACK) includes:
- Absorption correction using spherical harmonics
- Frame scaling
;
_oxdiff_exptl_absorpt_empirical_full_max 1.591
_oxdiff_exptl_absorpt_empirical_full_min 0.523

loop_
_space_group_symop_operation_xyz
'x, y, z'
'-x+1/2, y+1/2, -z+1/2'
'-x, -y, -z'
'x-1/2, -y-1/2, z-1/2'

loop_
_atom_site_label
_atom_site_type_symbol
_atom_site_fract_x
_atom_site_fract_y
_atom_site_fract_z
_atom_site_U_iso_or_equiv
_atom_site_adp_type
_atom_site_occupancy
_atom_site_site_symmetry_order
_atom_site_calc_flag
_atom_site_refinement_flags_posn
_atom_site_refinement_flags_adp
_atom_site_refinement_flags_occupancy
_atom_site_disorder_assembly
_atom_site_disorder_group
Ni1 Ni 0.56326(2) 0.38992(2) 0.73552(2) 0.02182(8) Uani 1 1 d . . . . .
K1 K 0.63638(3) 0.39079(2) 0.39734(3) 0.02397(9) Uani 1 1 d . . . . .
F1 F -0.03459(10) 0.30075(4) 0.53370(12) 0.0480(3) Uani 1 1 d . . . . .
O1 O 0.78587(12) 0.40757(5) 0.58624(11) 0.0351(3) Uani 1 1 d . . . . .
O2 O 0.60140(11) 0.48258(4) 0.36273(11) 0.0281(3) Uani 1 1 d . . . . .
O3 O 0.83358(11) 0.45327(4) 0.32327(11) 0.0324(3) Uani 1 1 d . . . . .
O4 O 0.84770(11) 0.36219(4) 0.30498(12) 0.0351(3) Uani 1 1 d . . . . .
O5 O 0.64103(12) 0.30933(4) 0.25358(12) 0.0331(3) Uani 1 1 d . . . . .
O6 O 0.42427(10) 0.34044(4) 0.30598(11) 0.0269(2) Uani 1 1 d . . . . .
O7 O 0.39425(10) 0.43068(4) 0.29654(10) 0.0255(2) Uani 1 1 d . . . . .
N1 N 0.50049(12) 0.39772(4) 0.98108(12) 0.0219(3) Uani 1 1 d . . . . .
N2 N 0.67218(12) 0.42054(4) 0.94669(12) 0.0228(3) Uani 1 1 d . . . . .
N3 N 0.73000(12) 0.41569(4) 0.76686(12) 0.0230(3) Uani 1 1 d . . . . .
N4 N 0.51706(14) 0.36985(6) 0.57979(13) 0.0327(3) Uani 1 1 d . . . . .
C1 C 0.56612(14) 0.40188(5) 0.89241(15) 0.0226(3) Uani 1 1 d . . . . .
C2 C 0.56320(16) 0.41341(6) 1.08555(14) 0.0263(3) Uani 1 1 d . . . . .
H2 H 0.534875 0.413892 1.158451 0.032 Uiso 1 1 calc R U . . .
C3 C 0.67082(16) 0.42771(6) 1.06462(15) 0.0271(3) Uani 1 1 d . . . . .
H3 H 0.733340 0.440180 1.119150 0.033 Uiso 1 1 calc R U . . .
C4 C 0.37965(15) 0.38088(5) 0.96837(14) 0.0227(3) Uani 1 1 d . . . . .
C5 C 0.36034(15) 0.33624(5) 0.95006(14) 0.0247(3) Uani 1 1 d . . . . .
C6 C 0.24243(16) 0.32102(6) 0.94373(15) 0.0281(4) Uani 1 1 d . . . . .
H6 H 0.227231 0.290802 0.931538 0.034 Uiso 1 1 calc R U . . .
C7 C 0.14606(16) 0.34854(6) 0.95465(16) 0.0297(4) Uani 1 1 d . . . . .
C8 C 0.16955(16) 0.39263(6) 0.97164(16) 0.0287(4) Uani 1 1 d . . . . .
H8 H 0.104523 0.411782 0.978734 0.034 Uiso 1 1 calc R U . . .
C9 C 0.28610(15) 0.40971(5) 0.97863(14) 0.0251(3) Uani 1 1 d . . . . .
C10 C 0.46273(17) 0.30582(6) 0.93684(17) 0.0306(4) Uani 1 1 d . . . . .
H10A H 0.490382 0.311332 0.862224 0.046 Uiso 1 1 calc R U . . .
H10B H 0.434903 0.275616 0.939150 0.046 Uiso 1 1 calc R U . . .
H10C H 0.529540 0.310699 1.000528 0.046 Uiso 1 1 calc R U . . .
C11 C 0.01923(18) 0.33124(7) 0.9470(2) 0.0412(5) Uani 1 1 d . . . . .
H11A H -0.002124 0.314913 0.874344 0.062 Uiso 1 1 calc R U . . .
H11B H -0.037011 0.355596 0.948515 0.062 Uiso 1 1 calc R U . . .
H11C H 0.014354 0.311949 1.013310 0.062 Uiso 1 1 calc R U . . .
C12 C 0.30754(18) 0.45775(6) 0.99696(17) 0.0327(4) Uani 1 1 d . . . . .
H12A H 0.324670 0.463941 1.080572 0.049 Uiso 1 1 calc R U . . .
H12B H 0.235433 0.473871 0.962254 0.049 Uiso 1 1 calc R U . . .
H12C H 0.376488 0.466731 0.960013 0.049 Uiso 1 1 calc R U . . .
C13 C 0.76125(14) 0.43029(5) 0.87678(14) 0.0220(3) Uani 1 1 d . . . . .
C14 C 0.86470(15) 0.45285(6) 0.91915(16) 0.0279(4) Uani 1 1 d . . . . .
H14 H 0.882488 0.461684 0.998248 0.034 Uiso 1 1 calc R U . . .
C15 C 0.94234(15) 0.46202(6) 0.83862(17) 0.0296(4) Uani 1 1 d . . . . .
H15 H 1.013503 0.478607 0.862040 0.036 Uiso 1 1 calc R U . . .
C16 C 0.91638(15) 0.44729(6) 0.72673(17) 0.0302(4) Uani 1 1 d . . . . .
H16 H 0.970443 0.453522 0.673515 0.036 Uiso 1 1 calc R U . . .
C17 C 0.80909(15) 0.42258(6) 0.68800(15) 0.0254(3) Uani 1 1 d . . . . .
C18 C 0.43608(16) 0.36499(6) 0.64036(15) 0.0265(3) Uani 1 1 d . . . . .
C19 C 0.31236(16) 0.34715(6) 0.61696(15) 0.0269(3) Uani 1 1 d . . . . .
C20 C 0.28683(17) 0.31242(6) 0.53917(16) 0.0329(4) Uani 1 1 d . . . . .
H20 H 0.350116 0.299599 0.505038 0.039 Uiso 1 1 calc R U . . .
C21 C 0.17016(18) 0.29649(7) 0.51135(18) 0.0370(4) Uani 1 1 d . . . . .
H21 H 0.152713 0.272731 0.459137 0.044 Uiso 1 1 calc R U . . .
C22 C 0.08040(16) 0.31603(6) 0.56139(17) 0.0335(4) Uani 1 1 d . . . . .
C23 C 0.10107(17) 0.35013(6) 0.63862(17) 0.0331(4) Uani 1 1 d . . . . .
H23 H 0.036893 0.363020 0.671277 0.040 Uiso 1 1 calc R U . . .
C24 C 0.21944(16) 0.36518(6) 0.66744(16) 0.0295(4) Uani 1 1 d . . . . .
H24 H 0.236606 0.388097 0.722398 0.035 Uiso 1 1 calc R U . . .
C25 C 0.69812(18) 0.51067(6) 0.34654(17) 0.0328(4) Uani 1 1 d . . . . .
H25A H 0.690074 0.538797 0.386268 0.039 Uiso 1 1 calc R U . . .
H25B H 0.696478 0.516457 0.262542 0.039 Uiso 1 1 calc R U . . .
C26 C 0.81454(17) 0.48922(6) 0.39609(17) 0.0332(4) Uani 1 1 d . . . . .
H26A H 0.881952 0.510235 0.399228 0.040 Uiso 1 1 calc R U . . .
H26B H 0.810893 0.478925 0.476161 0.040 Uiso 1 1 calc R U . . .
C27 C 0.93960(16) 0.42933(7) 0.36783(18) 0.0368(4) Uani 1 1 d . . . . .
H27A H 0.936537 0.420094 0.448894 0.044 Uiso 1 1 calc R U . . .
H27B H 1.012167 0.447683 0.367453 0.044 Uiso 1 1 calc R U . . .
C28 C 0.94508(17) 0.39014(7) 0.29136(19) 0.0379(4) Uani 1 1 d . . . . .
H28A H 0.939148 0.399288 0.209031 0.045 Uiso 1 1 calc R U . . .
H28B H 1.022748 0.374711 0.313762 0.045 Uiso 1 1 calc R U . . .
C29 C 0.84446(19) 0.32454(7) 0.2330(2) 0.0444(5) Uani 1 1 d . . . . .
H29A H 0.926391 0.311913 0.238259 0.053 Uiso 1 1 calc R U . . .
H29B H 0.815825 0.332475 0.150851 0.053 Uiso 1 1 calc R U . . .
C30 C 0.76081(19) 0.29222(7) 0.2735(2) 0.0421(5) Uani 1 1 d . . . . .
H30A H 0.763924 0.264510 0.230526 0.051 Uiso 1 1 calc R U . . .
H30B H 0.785492 0.286312 0.357488 0.051 Uiso 1 1 calc R U . . .
C31 C 0.55798(17) 0.28121(6) 0.29740(17) 0.0332(4) Uani 1 1 d . . . . .
H31A H 0.575521 0.280223 0.383462 0.040 Uiso 1 1 calc R U . . .
H31B H 0.565173 0.251330 0.267234 0.040 Uiso 1 1 calc R U . . .
C32 C 0.43310(17) 0.29827(6) 0.25907(16) 0.0307(4) Uani 1 1 d . . . . .
H32A H 0.416002 0.299501 0.173021 0.037 Uiso 1 1 calc R U . . .
H32B H 0.373247 0.278677 0.286546 0.037 Uiso 1 1 calc R U . . .
C33 C 0.30949(15) 0.35952(6) 0.26795(16) 0.0294(4) Uani 1 1 d . . . . .
H33A H 0.244790 0.340077 0.286898 0.035 Uiso 1 1 calc R U . . .
H33B H 0.297701 0.363821 0.182565 0.035 Uiso 1 1 calc R U . . .
C34 C 0.30372(15) 0.40254(6) 0.32811(17) 0.0298(4) Uani 1 1 d . . . . .
H34A H 0.223028 0.415787 0.305134 0.036 Uiso 1 1 calc R U . . .
H34B H 0.316794 0.398219 0.413507 0.036 Uiso 1 1 calc R U . . .
C35 C 0.38963(17) 0.47247(6) 0.34846(18) 0.0333(4) Uani 1 1 d . . . . .
H35A H 0.400204 0.469526 0.434223 0.040 Uiso 1 1 calc R U . . .
H35B H 0.310026 0.486063 0.322028 0.040 Uiso 1 1 calc R U . . .
C36 C 0.48735(18) 0.50044(6) 0.31474(18) 0.0348(4) Uani 1 1 d . . . . .
H36A H 0.480123 0.501770 0.228870 0.042 Uiso 1 1 calc R U . . .
H36B H 0.479980 0.530404 0.344314 0.042 Uiso 1 1 calc R U . . .
N5 N 0.5867(2) 0.24474(8) 0.6885(3) 0.0827(9) Uani 1 1 d . . . . .
C37 C 0.6553(2) 0.27109(7) 0.6839(2) 0.0420(5) Uani 1 1 d . . . . .
C38 C 0.7455(2) 0.30416(8) 0.6805(3) 0.0620(8) Uani 1 1 d . . . . .
D38A D 0.711642 0.327887 0.629238 0.093 Uiso 1 1 calc R U . . .
D38B D 0.815154 0.291593 0.650854 0.093 Uiso 1 1 calc R U . . .
D38C D 0.771241 0.315544 0.759183 0.093 Uiso 1 1 calc R U . . .

loop_
_atom_site_aniso_label
_atom_site_aniso_U_11
_atom_site_aniso_U_22
_atom_site_aniso_U_33
_atom_site_aniso_U_23
_atom_site_aniso_U_13
_atom_site_aniso_U_12
Ni1 0.02039(15) 0.02518(15) 0.02009(15) -0.00060(11) 0.00379(11) -0.00374(10)
K1 0.02181(17) 0.02604(17) 0.02499(17) -0.00023(13) 0.00654(13) -0.00228(13)
F1 0.0272(6) 0.0526(7) 0.0631(8) -0.0114(6) 0.0030(5) -0.0134(5)
O1 0.0283(6) 0.0493(8) 0.0291(7) 0.0000(6) 0.0089(5) -0.0119(6)
O2 0.0286(6) 0.0212(6) 0.0356(7) 0.0008(5) 0.0090(5) -0.0032(5)
O3 0.0269(6) 0.0401(7) 0.0313(7) -0.0058(5) 0.0079(5) -0.0038(5)
O4 0.0245(6) 0.0386(7) 0.0447(8) -0.0054(6) 0.0138(6) 0.0001(5)
O5 0.0300(7) 0.0283(6) 0.0414(7) 0.0006(5) 0.0065(5) 0.0023(5)
O6 0.0229(6) 0.0269(6) 0.0302(6) -0.0016(5) 0.0018(5) -0.0029(5)
O7 0.0243(6) 0.0245(6) 0.0296(6) -0.0011(5) 0.0102(5) -0.0003(4)
N1 0.0223(7) 0.0231(6) 0.0205(6) -0.0013(5) 0.0036(5) 0.0007(5)
N2 0.0225(7) 0.0224(6) 0.0230(7) -0.0030(5) 0.0025(5) 0.0007(5)
N3 0.0201(6) 0.0235(7) 0.0254(7) 0.0013(5) 0.0033(5) -0.0016(5)
N4 0.0304(8) 0.0439(9) 0.0243(7) -0.0044(6) 0.0059(6) -0.0118(7)
C1 0.0208(7) 0.0196(7) 0.0275(8) -0.0009(6) 0.0044(6) 0.0014(6)
C2 0.0301(9) 0.0292(8) 0.0192(7) -0.0032(6) 0.0021(6) 0.0018(7)
C3 0.0292(9) 0.0273(8) 0.0241(8) -0.0049(7) 0.0013(6) 0.0012(7)
C4 0.0230(8) 0.0254(8) 0.0200(7) 0.0017(6) 0.0042(6) 0.0006(6)
C5 0.0264(8) 0.0261(8) 0.0222(8) -0.0007(6) 0.0060(6) 0.0031(6)
C6 0.0283(9) 0.0278(8) 0.0284(8) -0.0020(7) 0.0054(7) -0.0026(7)
C7 0.0238(8) 0.0369(9) 0.0286(9) 0.0002(7) 0.0048(7) -0.0002(7)
C8 0.0252(8) 0.0334(9) 0.0279(9) 0.0006(7) 0.0056(7) 0.0071(7)
C9 0.0281(8) 0.0253(8) 0.0223(8) 0.0012(6) 0.0055(6) 0.0047(6)
C10 0.0315(9) 0.0239(8) 0.0379(10) -0.0012(7) 0.0105(8) 0.0035(7)
C11 0.0266(9) 0.0488(12) 0.0489(12) -0.0038(10) 0.0081(8) -0.0050(8)
C12 0.0370(10) 0.0254(9) 0.0360(10) -0.0005(7) 0.0071(8) 0.0072(7)
C13 0.0201(7) 0.0192(7) 0.0264(8) -0.0001(6) 0.0021(6) 0.0025(6)
C14 0.0222(8) 0.0259(8) 0.0343(9) -0.0061(7) -0.0001(7) 0.0011(6)
C15 0.0209(8) 0.0248(8) 0.0415(10) -0.0020(7) -0.0003(7) -0.0036(6)
C16 0.0219(8) 0.0326(9) 0.0365(10) 0.0045(7) 0.0054(7) -0.0041(7)
C17 0.0214(8) 0.0281(8) 0.0266(8) 0.0027(7) 0.0038(6) -0.0028(6)
C18 0.0279(8) 0.0287(8) 0.0232(8) 0.0013(7) 0.0049(6) -0.0046(7)
C19 0.0281(9) 0.0290(8) 0.0238(8) 0.0041(7) 0.0048(6) -0.0057(7)
C20 0.0310(9) 0.0386(10) 0.0306(9) -0.0042(8) 0.0095(7) -0.0092(8)
C21 0.0362(10) 0.0377(10) 0.0377(10) -0.0081(8) 0.0079(8) -0.0127(8)
C22 0.0252(9) 0.0356(10) 0.0386(10) 0.0012(8) 0.0019(7) -0.0099(7)
C23 0.0265(9) 0.0339(9) 0.0401(10) 0.0019(8) 0.0085(8) -0.0008(7)
C24 0.0278(9) 0.0303(9) 0.0301(9) -0.0008(7) 0.0037(7) -0.0048(7)
C25 0.0425(11) 0.0238(8) 0.0353(10) -0.0031(7) 0.0157(8) -0.0108(7)
C26 0.0346(10) 0.0346(9) 0.0329(9) -0.0078(8) 0.0130(7) -0.0156(8)
C27 0.0202(8) 0.0504(12) 0.0409(10) -0.0003(9) 0.0076(7) -0.0074(8)
C28 0.0200(8) 0.0505(12) 0.0455(11) 0.0016(9) 0.0128(8) 0.0011(8)
C29 0.0339(10) 0.0463(12) 0.0561(13) -0.0133(10) 0.0164(9) 0.0078(9)
C30 0.0366(11) 0.0334(10) 0.0567(13) -0.0077(9) 0.0079(9) 0.0096(8)
C31 0.0393(10) 0.0227(8) 0.0374(10) -0.0010(7) 0.0049(8) -0.0023(7)
C32 0.0344(10) 0.0263(8) 0.0305(9) -0.0022(7) 0.0021(7) -0.0080(7)
C33 0.0203(8) 0.0339(9) 0.0332(9) 0.0049(7) 0.0021(7) -0.0059(7)
C34 0.0204(8) 0.0356(9) 0.0355(9) 0.0066(8) 0.0110(7) 0.0006(7)
C35 0.0288(9) 0.0312(9) 0.0404(10) -0.0092(8) 0.0069(8) 0.0067(7)
C36 0.0386(10) 0.0214(8) 0.0436(11) -0.0026(7) 0.0031(8) 0.0041(7)
N5 0.0691(16) 0.0514(13) 0.136(3) -0.0172(15) 0.0430(17) -0.0208(12)
C37 0.0406(11) 0.0361(10) 0.0525(12) -0.0019(9) 0.0169(9) 0.0011(9)
C38 0.0356(12) 0.0421(12) 0.110(2) 0.0198(14) 0.0169(13) 0.0012(10)

loop_
_atom_type_symbol
_atom_type_description
_atom_type_scat_dispersion_real
_atom_type_scat_dispersion_imag
_atom_type_scat_source
C C 0.0181 0.0091 'International Tables Vol C Tables 4.2.6.8 and 6.1.1.4'
H H 0.0000 0.0000 'International Tables Vol C Tables 4.2.6.8 and 6.1.1.4'
D D 0.0000 0.0000 'International Tables Vol C Tables 4.2.6.8 and 6.1.1.4'
F F 0.0727 0.0534 'International Tables Vol C Tables 4.2.6.8 and 6.1.1.4'
K K 0.3868 1.0657 'International Tables Vol C Tables 4.2.6.8 and 6.1.1.4'
N N 0.0311 0.0180 'International Tables Vol C Tables 4.2.6.8 and 6.1.1.4'
Ni Ni -3.0029 0.5091 'International Tables Vol C Tables 4.2.6.8 and 6.1.1.4'
O O 0.0492 0.0322 'International Tables Vol C Tables 4.2.6.8 and 6.1.1.4'

loop_
_geom_angle_atom_site_label_1
_geom_angle_atom_site_label_2
_geom_angle_atom_site_label_3
_geom_angle
_geom_angle_site_symmetry_1
_geom_angle_site_symmetry_3
_geom_angle_publ_flag
N4 Ni1 N3 114.07(6) . . ?
C1 Ni1 N3 82.50(6) . . ?
C1 Ni1 N4 163.32(7) . . ?
C18 Ni1 N3 152.75(7) . . ?
C18 Ni1 N4 38.70(7) . . ?
C18 Ni1 C1 124.75(7) . . ?
O1 K1 O2 88.86(4) . . ?
O1 K1 O3 73.86(4) . . ?
O1 K1 O4 85.17(4) . . ?
O1 K1 O5 124.68(4) . . ?
O1 K1 O6 143.22(4) . . ?
O1 K1 O7 131.74(4) . . ?
O1 K1 N4 73.84(4) . . ?
O2 K1 O3 56.52(3) . . ?
O2 K1 O4 110.46(4) . . ?
O2 K1 O5 138.79(4) . . ?
O2 K1 O6 112.75(4) . . ?
O2 K1 O7 57.00(3) . . ?
O4 K1 O3 55.36(4) . . ?
O4 K1 O5 56.99(4) . . ?
O4 K1 O6 112.06(4) . . ?
O4 K1 O7 135.56(4) . . ?
O5 K1 O3 106.33(4) . . ?
O5 K1 O7 102.20(3) . . ?
O6 K1 O3 142.82(4) . . ?
O6 K1 O5 55.74(3) . . ?
O6 K1 O7 56.00(3) . . ?
O7 K1 O3 105.77(3) . . ?
N4 K1 O2 105.41(4) . . ?
N4 K1 O3 143.03(4) . . ?
N4 K1 O4 137.76(5) . . ?
N4 K1 O5 106.60(4) . . ?
N4 K1 O6 71.88(4) . . ?
N4 K1 O7 83.13(4) . . ?
C17 O1 K1 151.54(12) . . ?
C25 O2 K1 121.68(10) . . ?
C25 O2 C36 111.82(14) . . ?
C36 O2 K1 121.95(10) . . ?
C26 O3 K1 97.67(9) . . ?
C27 O3 K1 99.65(10) . . ?
C27 O3 C26 112.08(15) . . ?
C28 O4 K1 123.26(11) . . ?
C28 O4 C29 112.10(15) . . ?
C29 O4 K1 121.20(11) . . ?
C30 O5 K1 108.18(11) . . ?
C31 O5 K1 103.71(10) . . ?
C31 O5 C30 111.74(15) . . ?
C32 O6 K1 121.85(10) . . ?
C32 O6 C33 111.80(13) . . ?
C33 O6 K1 123.13(10) . . ?
C34 O7 K1 106.58(9) . . ?
C35 O7 K1 106.76(10) . . ?
C35 O7 C34 111.34(13) . . ?
C1 N1 C2 111.67(14) . . ?
C1 N1 C4 124.55(14) . . ?
C2 N1 C4 123.74(14) . . ?
C1 N2 C3 112.11(14) . . ?
C1 N2 C13 117.36(13) . . ?
C3 N2 C13 130.51(14) . . ?
C13 N3 Ni1 113.63(11) . . ?
C13 N3 C17 118.49(14) . . ?
C17 N3 Ni1 127.70(11) . . ?
Ni1 N4 K1 124.27(7) . . ?
C18 N4 Ni1 67.36(10) . . ?
C18 N4 K1 161.89(14) . . ?
N1 C1 Ni1 142.76(13) . . ?
N1 C1 N2 102.73(14) . . ?
N2 C1 Ni1 114.47(11) . . ?
N1 C2 H2 126.2 . . ?
C3 C2 N1 107.58(15) . . ?
C3 C2 H2 126.2 . . ?
N2 C3 H3 127.0 . . ?
C2 C3 N2 105.91(15) . . ?
C2 C3 H3 127.0 . . ?
C5 C4 N1 119.33(14) . . ?
C9 C4 N1 118.25(15) . . ?
C9 C4 C5 122.38(16) . . ?
C4 C5 C10 121.40(15) . . ?
C6 C5 C4 117.39(15) . . ?
C6 C5 C10 121.21(15) . . ?
C5 C6 H6 118.8 . . ?
C7 C6 C5 122.32(16) . . ?
C7 C6 H6 118.8 . . ?
C6 C7 C11 121.24(17) . . ?
C8 C7 C6 118.17(16) . . ?
C8 C7 C11 120.58(17) . . ?
C7 C8 H8 119.0 . . ?
C7 C8 C9 121.96(16) . . ?
C9 C8 H8 119.0 . . ?
C4 C9 C8 117.76(16) . . ?
C4 C9 C12 122.01(16) . . ?
C8 C9 C12 120.23(15) . . ?
C5 C10 H10A 109.5 . . ?
C5 C10 H10B 109.5 . . ?
C5 C10 H10C 109.5 . . ?
H10A C10 H10B 109.5 . . ?
H10A C10 H10C 109.5 . . ?
H10B C10 H10C 109.5 . . ?
C7 C11 H11A 109.5 . . ?
C7 C11 H11B 109.5 . . ?
C7 C11 H11C 109.5 . . ?
H11A C11 H11B 109.5 . . ?
H11A C11 H11C 109.5 . . ?
H11B C11 H11C 109.5 . . ?
C9 C12 H12A 109.5 . . ?
C9 C12 H12B 109.5 . . ?
C9 C12 H12C 109.5 . . ?
H12A C12 H12B 109.5 . . ?
H12A C12 H12C 109.5 . . ?
H12B C12 H12C 109.5 . . ?
N3 C13 N2 111.81(13) . . ?
N3 C13 C14 126.03(16) . . ?
C14 C13 N2 122.15(15) . . ?
C13 C14 H14 122.0 . . ?
C13 C14 C15 115.98(16) . . ?
C15 C14 H14 122.0 . . ?
C14 C15 H15 119.8 . . ?
C16 C15 C14 120.45(16) . . ?
C16 C15 H15 119.8 . . ?
C15 C16 H16 119.4 . . ?
C15 C16 C17 121.29(16) . . ?
C17 C16 H16 119.4 . . ?
O1 C17 N3 120.35(15) . . ?
O1 C17 C16 122.03(16) . . ?
N3 C17 C16 117.63(15) . . ?
N4 C18 Ni1 73.94(11) . . ?
N4 C18 C19 133.51(16) . . ?
C19 C18 Ni1 152.55(13) . . ?
C20 C19 C18 119.63(16) . . ?
C24 C19 C18 121.27(16) . . ?
C24 C19 C20 119.06(16) . . ?
C19 C20 H20 119.6 . . ?
C21 C20 C19 120.73(18) . . ?
C21 C20 H20 119.6 . . ?
C20 C21 H21 120.9 . . ?
C22 C21 C20 118.20(18) . . ?
C22 C21 H21 120.9 . . ?
F1 C22 C21 118.48(17) . . ?
F1 C22 C23 118.30(17) . . ?
C21 C22 C23 123.21(17) . . ?
C22 C23 H23 121.1 . . ?
C22 C23 C24 117.82(17) . . ?
C24 C23 H23 121.1 . . ?
C19 C24 C23 120.94(17) . . ?
C19 C24 H24 119.5 . . ?
C23 C24 H24 119.5 . . ?
O2 C25 H25A 110.0 . . ?
O2 C25 H25B 110.0 . . ?
O2 C25 C26 108.65(14) . . ?
H25A C25 H25B 108.3 . . ?
C26 C25 H25A 110.0 . . ?
C26 C25 H25B 110.0 . . ?
O3 C26 C25 108.28(15) . . ?
O3 C26 H26A 110.0 . . ?
O3 C26 H26B 110.0 . . ?
C25 C26 H26A 110.0 . . ?
C25 C26 H26B 110.0 . . ?
H26A C26 H26B 108.4 . . ?
O3 C27 H27A 110.1 . . ?
O3 C27 H27B 110.1 . . ?
O3 C27 C28 107.81(16) . . ?
H27A C27 H27B 108.5 . . ?
C28 C27 H27A 110.1 . . ?
C28 C27 H27B 110.1 . . ?
O4 C28 C27 108.45(15) . . ?
O4 C28 H28A 110.0 . . ?
O4 C28 H28B 110.0 . . ?
C27 C28 H28A 110.0 . . ?
C27 C28 H28B 110.0 . . ?
H28A C28 H28B 108.4 . . ?
O4 C29 H29A 110.0 . . ?
O4 C29 H29B 110.0 . . ?
O4 C29 C30 108.36(17) . . ?
H29A C29 H29B 108.4 . . ?
C30 C29 H29A 110.0 . . ?
C30 C29 H29B 110.0 . . ?
O5 C30 C29 109.01(17) . . ?
O5 C30 H30A 109.9 . . ?
O5 C30 H30B 109.9 . . ?
C29 C30 H30A 109.9 . . ?
C29 C30 H30B 109.9 . . ?
H30A C30 H30B 108.3 . . ?
O5 C31 H31A 110.0 . . ?
O5 C31 H31B 110.0 . . ?
O5 C31 C32 108.37(14) . . ?
H31A C31 H31B 108.4 . . ?
C32 C31 H31A 110.0 . . ?
C32 C31 H31B 110.0 . . ?
O6 C32 C31 108.87(14) . . ?
O6 C32 H32A 109.9 . . ?
O6 C32 H32B 109.9 . . ?
C31 C32 H32A 109.9 . . ?
C31 C32 H32B 109.9 . . ?
H32A C32 H32B 108.3 . . ?
O6 C33 H33A 110.0 . . ?
O6 C33 H33B 110.0 . . ?
O6 C33 C34 108.66(14) . . ?
H33A C33 H33B 108.3 . . ?
C34 C33 H33A 110.0 . . ?
C34 C33 H33B 110.0 . . ?
O7 C34 C33 109.29(14) . . ?
O7 C34 H34A 109.8 . . ?
O7 C34 H34B 109.8 . . ?
C33 C34 H34A 109.8 . . ?
C33 C34 H34B 109.8 . . ?
H34A C34 H34B 108.3 . . ?
O7 C35 H35A 109.8 . . ?
O7 C35 H35B 109.8 . . ?
O7 C35 C36 109.36(15) . . ?
H35A C35 H35B 108.2 . . ?
C36 C35 H35A 109.8 . . ?
C36 C35 H35B 109.8 . . ?
O2 C36 C35 109.06(15) . . ?
O2 C36 H36A 109.9 . . ?
O2 C36 H36B 109.9 . . ?
C35 C36 H36A 109.9 . . ?
C35 C36 H36B 109.9 . . ?
H36A C36 H36B 108.3 . . ?
N5 C37 C38 178.3(3) . . ?
C37 C38 D38A 109.5 . . ?
C37 C38 D38B 109.5 . . ?
C37 C38 D38C 109.5 . . ?
D38A C38 D38B 109.5 . . ?
D38A C38 D38C 109.5 . . ?
D38B C38 D38C 109.5 . . ?

loop_
_geom_bond_atom_site_label_1
_geom_bond_atom_site_label_2
_geom_bond_distance
_geom_bond_site_symmetry_2
_geom_bond_publ_flag
Ni1 N3 2.0103(14) . ?
Ni1 N4 1.9071(15) . ?
Ni1 C1 1.8562(17) . ?
Ni1 C18 1.8317(17) . ?
K1 O1 2.6002(14) . ?
K1 O2 2.8652(12) . ?
K1 O3 3.1457(13) . ?
K1 O4 2.8845(13) . ?
K1 O5 3.0132(13) . ?
K1 O6 2.8966(12) . ?
K1 O7 3.0425(12) . ?
K1 N4 2.7530(15) . ?
F1 C22 1.363(2) . ?
O1 C17 1.259(2) . ?
O2 C25 1.421(2) . ?
O2 C36 1.423(2) . ?
O3 C26 1.427(2) . ?
O3 C27 1.425(2) . ?
O4 C28 1.416(2) . ?
O4 C29 1.424(2) . ?
O5 C30 1.427(2) . ?
O5 C31 1.421(2) . ?
O6 C32 1.414(2) . ?
O6 C33 1.421(2) . ?
O7 C34 1.423(2) . ?
O7 C35 1.422(2) . ?
N1 C1 1.362(2) . ?
N1 C2 1.392(2) . ?
N1 C4 1.436(2) . ?
N2 C1 1.381(2) . ?
N2 C3 1.391(2) . ?
N2 C13 1.413(2) . ?
N3 C13 1.349(2) . ?
N3 C17 1.386(2) . ?
N4 C18 1.241(2) . ?
C2 H2 0.9500 . ?
C2 C3 1.341(3) . ?
C3 H3 0.9500 . ?
C4 C5 1.399(2) . ?
C4 C9 1.391(2) . ?
C5 C6 1.393(2) . ?
C5 C10 1.506(2) . ?
C6 H6 0.9500 . ?
C6 C7 1.392(2) . ?
C7 C8 1.387(3) . ?
C7 C11 1.507(3) . ?
C8 H8 0.9500 . ?
C8 C9 1.398(3) . ?
C9 C12 1.504(2) . ?
C10 H10A 0.9800 . ?
C10 H10B 0.9800 . ?
C10 H10C 0.9800 . ?
C11 H11A 0.9800 . ?
C11 H11B 0.9800 . ?
C11 H11C 0.9800 . ?
C12 H12A 0.9800 . ?
C12 H12B 0.9800 . ?
C12 H12C 0.9800 . ?
C13 C14 1.375(2) . ?
C14 H14 0.9500 . ?
C14 C15 1.402(3) . ?
C15 H15 0.9500 . ?
C15 C16 1.366(3) . ?
C16 H16 0.9500 . ?
C16 C17 1.434(2) . ?
C18 C19 1.477(2) . ?
C19 C20 1.399(3) . ?
C19 C24 1.387(3) . ?
C20 H20 0.9500 . ?
C20 C21 1.387(3) . ?
C21 H21 0.9500 . ?
C21 C22 1.375(3) . ?
C22 C23 1.376(3) . ?
C23 H23 0.9500 . ?
C23 C24 1.396(3) . ?
C24 H24 0.9500 . ?
C25 H25A 0.9900 . ?
C25 H25B 0.9900 . ?
C25 C26 1.495(3) . ?
C26 H26A 0.9900 . ?
C26 H26B 0.9900 . ?
C27 H27A 0.9900 . ?
C27 H27B 0.9900 . ?
C27 C28 1.503(3) . ?
C28 H28A 0.9900 . ?
C28 H28B 0.9900 . ?
C29 H29A 0.9900 . ?
C29 H29B 0.9900 . ?
C29 C30 1.490(3) . ?
C30 H30A 0.9900 . ?
C30 H30B 0.9900 . ?
C31 H31A 0.9900 . ?
C31 H31B 0.9900 . ?
C31 C32 1.496(3) . ?
C32 H32A 0.9900 . ?
C32 H32B 0.9900 . ?
C33 H33A 0.9900 . ?
C33 H33B 0.9900 . ?
C33 C34 1.501(3) . ?
C34 H34A 0.9900 . ?
C34 H34B 0.9900 . ?
C35 H35A 0.9900 . ?
C35 H35B 0.9900 . ?
C35 C36 1.491(3) . ?
C36 H36A 0.9900 . ?
C36 H36B 0.9900 . ?
N5 C37 1.123(3) . ?
C37 C38 1.438(3) . ?
C38 D38A 0.9800 . ?
C38 D38B 0.9800 . ?
C38 D38C 0.9800 . ?

loop_
_geom_torsion_atom_site_label_1
_geom_torsion_atom_site_label_2
_geom_torsion_atom_site_label_3
_geom_torsion_atom_site_label_4
_geom_torsion
_geom_torsion_site_symmetry_1
_geom_torsion_site_symmetry_2
_geom_torsion_site_symmetry_3
_geom_torsion_site_symmetry_4
_geom_torsion_publ_flag
Ni1 N3 C13 N2 4.98(16) . . . . ?
Ni1 N3 C13 C14 -173.71(13) . . . . ?
Ni1 N3 C17 O1 -8.7(2) . . . . ?
Ni1 N3 C17 C16 171.04(12) . . . . ?
Ni1 N4 C18 C19 179.8(2) . . . . ?
Ni1 C18 C19 C20 -146.1(2) . . . . ?
Ni1 C18 C19 C24 36.2(4) . . . . ?
K1 O1 C17 N3 41.0(3) . . . . ?
K1 O1 C17 C16 -138.71(19) . . . . ?
K1 O2 C25 C26 -21.98(18) . . . . ?
K1 O2 C36 C35 31.17(19) . . . . ?
K1 O3 C26 C25 -72.95(13) . . . . ?
K1 O3 C27 C28 72.46(14) . . . . ?
K1 O4 C28 C27 19.4(2) . . . . ?
K1 O4 C29 C30 -34.3(2) . . . . ?
K1 O5 C30 C29 -62.59(18) . . . . ?
K1 O5 C31 C32 71.31(14) . . . . ?
K1 O6 C32 C31 16.65(18) . . . . ?
K1 O6 C33 C34 -24.20(18) . . . . ?
K1 O7 C34 C33 -65.92(15) . . . . ?
K1 O7 C35 C36 63.00(16) . . . . ?
K1 N4 C18 Ni1 -133.4(4) . . . . ?
K1 N4 C18 C19 46.4(6) . . . . ?
F1 C22 C23 C24 179.24(17) . . . . ?
O2 C25 C26 O3 70.24(17) . . . . ?
O3 C27 C28 O4 -66.7(2) . . . . ?
O4 C29 C30 O5 65.8(2) . . . . ?
O5 C31 C32 O6 -61.31(19) . . . . ?
O6 C33 C34 O7 61.80(18) . . . . ?
O7 C35 C36 O2 -64.9(2) . . . . ?
N1 C2 C3 N2 0.08(19) . . . . ?
N1 C4 C5 C6 177.03(15) . . . . ?
N1 C4 C5 C10 -3.4(2) . . . . ?
N1 C4 C9 C8 -177.02(14) . . . . ?
N1 C4 C9 C12 2.8(2) . . . . ?
N2 C13 C14 C15 -177.05(15) . . . . ?
N3 Ni1 C1 N1 -177.2(2) . . . . ?
N3 Ni1 C1 N2 -0.33(11) . . . . ?
N3 Ni1 C18 N4 2.7(2) . . . . ?
N3 Ni1 C18 C19 -177.0(2) . . . . ?
N3 C13 C14 C15 1.5(3) . . . . ?
N4 Ni1 C1 N1 -3.4(4) . . . . ?
N4 Ni1 C1 N2 173.5(2) . . . . ?
N4 C18 C19 C20 34.2(3) . . . . ?
N4 C18 C19 C24 -143.4(2) . . . . ?
C1 Ni1 C18 N4 -177.19(11) . . . . ?
C1 Ni1 C18 C19 3.1(3) . . . . ?
C1 N1 C2 C3 -0.28(19) . . . . ?
C1 N1 C4 C5 72.8(2) . . . . ?
C1 N1 C4 C9 -109.24(18) . . . . ?
C1 N2 C3 C2 0.14(19) . . . . ?
C1 N2 C13 N3 -5.5(2) . . . . ?
C1 N2 C13 C14 173.26(15) . . . . ?
C2 N1 C1 Ni1 177.41(16) . . . . ?
C2 N1 C1 N2 0.35(17) . . . . ?
C2 N1 C4 C5 -109.77(18) . . . . ?
C2 N1 C4 C9 68.2(2) . . . . ?
C3 N2 C1 Ni1 -178.35(11) . . . . ?
C3 N2 C1 N1 -0.30(17) . . . . ?
C3 N2 C13 N3 176.52(16) . . . . ?
C3 N2 C13 C14 -4.7(3) . . . . ?
C4 N1 C1 Ni1 -4.9(3) . . . . ?
C4 N1 C1 N2 178.03(14) . . . . ?
C4 N1 C2 C3 -177.99(15) . . . . ?
C4 C5 C6 C7 0.2(3) . . . . ?
C5 C4 C9 C8 0.9(2) . . . . ?
C5 C4 C9 C12 -179.30(16) . . . . ?
C5 C6 C7 C8 0.4(3) . . . . ?
C5 C6 C7 C11 179.78(17) . . . . ?
C6 C7 C8 C9 -0.4(3) . . . . ?
C7 C8 C9 C4 -0.2(3) . . . . ?
C7 C8 C9 C12 179.92(17) . . . . ?
C9 C4 C5 C6 -0.8(2) . . . . ?
C9 C4 C5 C10 178.76(16) . . . . ?
C10 C5 C6 C7 -179.42(17) . . . . ?
C11 C7 C8 C9 -179.75(17) . . . . ?
C13 N2 C1 Ni1 3.30(18) . . . . ?
C13 N2 C1 N1 -178.65(13) . . . . ?
C13 N2 C3 C2 178.21(16) . . . . ?
C13 N3 C17 O1 176.50(16) . . . . ?
C13 N3 C17 C16 -3.8(2) . . . . ?
C13 C14 C15 C16 -2.7(3) . . . . ?
C14 C15 C16 C17 0.7(3) . . . . ?
C15 C16 C17 O1 -177.65(17) . . . . ?
C15 C16 C17 N3 2.6(3) . . . . ?
C17 N3 C13 N2 -179.52(14) . . . . ?
C17 N3 C13 C14 1.8(2) . . . . ?
C18 Ni1 C1 N1 2.8(2) . . . . ?
C18 Ni1 C1 N2 179.64(11) . . . . ?
C18 C19 C20 C21 -176.80(18) . . . . ?
C18 C19 C24 C23 175.46(17) . . . . ?
C19 C20 C21 C22 0.6(3) . . . . ?
C20 C19 C24 C23 -2.2(3) . . . . ?
C20 C21 C22 F1 179.50(18) . . . . ?
C20 C21 C22 C23 -0.9(3) . . . . ?
C21 C22 C23 C24 -0.4(3) . . . . ?
C22 C23 C24 C19 1.9(3) . . . . ?
C24 C19 C20 C21 0.9(3) . . . . ?
C25 O2 C36 C35 -172.42(15) . . . . ?
C26 O3 C27 C28 174.87(14) . . . . ?
C27 O3 C26 C25 -176.67(14) . . . . ?
C28 O4 C29 C30 166.02(17) . . . . ?
C29 O4 C28 C27 178.57(17) . . . . ?
C30 O5 C31 C32 -172.39(16) . . . . ?
C31 O5 C30 C29 -176.14(16) . . . . ?
C32 O6 C33 C34 175.78(14) . . . . ?
C33 O6 C32 C31 176.96(14) . . . . ?
C34 O7 C35 C36 178.95(15) . . . . ?
C35 O7 C34 C33 178.01(15) . . . . ?
C36 O2 C25 C26 -178.46(15) . . . . ?
